data_4337793
loop_
_publ_author_name
'Collins, Lee R.'
'Lowe, John P.'
'Mahon, Mary F.'
'Poulten, Rebecca C.'
'Whittlesey, Michael K.'

_publ_section_title
;
 Copper diamidocarbene complexes: characterization of monomeric to
 tetrameric species.
;
_journal_issue 5
_journal_name_full 'Inorganic chemistry'
_journal_page_first 2699
_journal_page_last 2707
_journal_paper_doi 10.1021/ic4031014
_journal_volume 53
_journal_year 2014
_chemical_formula_sum 'C24 H28 Cl1.5 Cu1.5 N2 O2'
_chemical_formula_weight 524.97
_chemical_name_systematic
; 
 ? 
;
_space_group_IT_number 15
_symmetry_cell_setting monoclinic
_symmetry_space_group_name_Hall '-C 2yc'
_symmetry_space_group_name_H-M 'C 1 2/c 1'
_atom_sites_solution_hydrogens geom
_atom_sites_solution_primary direct
_atom_sites_solution_secondary difmap
_audit_creation_method SHELXL-97
_cell_angle_alpha 90.00
_cell_angle_beta 127.270(1)
_cell_angle_gamma 90.00
_cell_formula_units_Z 8
_cell_length_a 30.4360(5)
_cell_length_b 9.2330(2)
_cell_length_c 22.1180(6)
_cell_measurement_reflns_used 37339
_cell_measurement_temperature 150(2)
_cell_measurement_theta_max 27.485
_cell_measurement_theta_min 2.910
_cell_volume 4946.2(2)
_computing_cell_refinement 'HKL Scalepack (Otwinowski & Minor 1997)'
_computing_data_collection 'Collect (Bruker AXS BV, 1997-2004)'
_computing_data_reduction 'Denzo & Scalepack (Otwinowski & Minor, 1997)'
_computing_molecular_graphics 'ORTEX (P.McArdle, 1995)'
_computing_publication_material 'SHELXL-97/2 (Sheldrick,1997)'
_computing_structure_refinement 'SHELXL-97 (Sheldrick, 1997)'
_computing_structure_solution 'SHELXS-97 (Sheldrick, 1990)'
_diffrn_ambient_temperature 150(2)
_diffrn_measured_fraction_theta_full 0.993
_diffrn_measured_fraction_theta_max 0.993
_diffrn_measurement_device_type '95mm CCD camera on \k-goniostat'
_diffrn_measurement_method CCD
_diffrn_radiation_monochromator graphite
_diffrn_radiation_source 'fine-focus sealed tube'
_diffrn_radiation_type MoK\a
_diffrn_radiation_wavelength 0.71073
_diffrn_reflns_av_R_equivalents 0.0485
_diffrn_reflns_av_sigmaI/netI 0.0270
_diffrn_reflns_limit_h_max 39
_diffrn_reflns_limit_h_min -39
_diffrn_reflns_limit_k_max 11
_diffrn_reflns_limit_k_min -11
_diffrn_reflns_limit_l_max 28
_diffrn_reflns_limit_l_min -28
_diffrn_reflns_number 34944
_diffrn_reflns_theta_full 27.46
_diffrn_reflns_theta_max 27.46
_diffrn_reflns_theta_min 4.02
_exptl_absorpt_coefficient_mu 1.486
_exptl_absorpt_correction_T_max 0.642
_exptl_absorpt_correction_T_min 0.546
_exptl_absorpt_correction_type multi-scan
_exptl_absorpt_process_details
;
multi-scan from symmetry-related measurements 
 Sortav (Blessing 1995)
;
_exptl_crystal_colour orange
_exptl_crystal_density_diffrn 1.410
_exptl_crystal_density_method 'not measured'
_exptl_crystal_description block
_exptl_crystal_F_000 2168
_exptl_crystal_size_max 0.40
_exptl_crystal_size_mid 0.30
_exptl_crystal_size_min 0.30
_refine_diff_density_max 0.344
_refine_diff_density_min -0.466
_refine_diff_density_rms 0.053
_refine_ls_extinction_method none
_refine_ls_goodness_of_fit_ref 1.028
_refine_ls_hydrogen_treatment constr
_refine_ls_matrix_type full
_refine_ls_number_parameters 289
_refine_ls_number_reflns 5611
_refine_ls_number_restraints 0
_refine_ls_restrained_S_all 1.028
_refine_ls_R_factor_all 0.0430
_refine_ls_R_factor_gt 0.0310
_refine_ls_shift/su_max 0.002
_refine_ls_shift/su_mean 0.000
_refine_ls_structure_factor_coef Fsqd
_refine_ls_weighting_details 'calc w=1/[\s^2^(Fo^2^)+(0.0390P)^2^+4.6664P] where P=(Fo^2^+2Fc^2^)/3'
_refine_ls_weighting_scheme calc
_refine_ls_wR_factor_gt 0.0758
_refine_ls_wR_factor_ref 0.0828
_reflns_number_gt 4624
_reflns_number_total 5611
_reflns_threshold_expression >2sigma(I)
_cod_data_source_file ic4031014_si_002.cif
_cod_data_source_block h12mkw19
_cod_depositor_comments
;
The following automatic conversions were performed:

'_symmetry_cell_setting' value 'Monoclinic' changed to 'monoclinic'
according to
/usr/data/users/saulius/crontab/automatic-downloads/current/ACS/lib/dictionaries/cif_core.dic
dictionary named 'cif_core.dic' version 2.4.2 from 2011-04-26.

Automatic conversion script
Id: cif_fix_values 2281 2013-09-26 08:29:07Z andrius 
;
_cod_original_cell_volume 4946.24(19)
_cod_original_sg_symbol_H-M C2/c
_cod_original_formula_sum 'C24 H28 Cl1.50 Cu1.50 N2 O2'
_cod_database_code 4337793

loop_
_symmetry_equiv_pos_as_xyz
'x, y, z'
'-x, y, -z+1/2'
'x+1/2, y+1/2, z'
'-x+1/2, y+1/2, -z+1/2'
'-x, -y, -z'
'x, -y, z-1/2'
'-x+1/2, -y+1/2, -z'
'x+1/2, -y+1/2, z-1/2'

loop_
_atom_site_label
_atom_site_type_symbol
_atom_site_fract_x
_atom_site_fract_y
_atom_site_fract_z
_atom_site_U_iso_or_equiv
_atom_site_adp_type
_atom_site_occupancy
_atom_site_symmetry_multiplicity
_atom_site_calc_flag
_atom_site_refinement_flags
Cu1 Cu 0.557406(9) 0.01829(3) 0.729552(13) 0.03145(8) Uani 1 1 d .
Cu2 Cu 0.5000 -0.19010(4) 0.7500 0.04182(10) Uani 1 2 d S
Cl1 Cl 0.51433(2) -0.19059(6) 0.66660(3) 0.04492(13) Uani 1 1 d .
Cl2 Cl 0.5000 0.12936(8) 0.7500 0.04542(18) Uani 1 2 d S
O1 O 0.67611(6) 0.3895(2) 0.71769(10) 0.0689(6) Uani 1 1 d .
O2 O 0.76114(6) 0.11083(18) 0.93882(9) 0.0536(4) Uani 1 1 d .
N1 N 0.62973(6) 0.21034(17) 0.72791(9) 0.0303(3) Uani 1 1 d .
N2 N 0.67244(6) 0.06968(17) 0.83673(9) 0.0311(3) Uani 1 1 d .
C1 C 0.62569(7) 0.10446(19) 0.76679(10) 0.0287(4) Uani 1 1 d .
C2 C 0.67800(8) 0.2876(2) 0.75316(12) 0.0415(5) Uani 1 1 d .
C3 C 0.73141(8) 0.2315(2) 0.82392(12) 0.0389(5) Uani 1 1 d .
C4 C 0.72434(8) 0.1361(2) 0.87314(12) 0.0372(4) Uani 1 1 d .
C5 C 0.57809(7) 0.2525(2) 0.65582(11) 0.0321(4) Uani 1 1 d .
C6 C 0.54668(8) 0.3618(2) 0.65593(12) 0.0358(4) Uani 1 1 d .
C7 C 0.49668(8) 0.3965(2) 0.58603(13) 0.0426(5) Uani 1 1 d .
H7 H 0.4740 0.4700 0.5841 0.051 Uiso 1 1 calc R
C8 C 0.47935(8) 0.3266(2) 0.51972(12) 0.0436(5) Uani 1 1 d .
C9 C 0.51245(9) 0.2187(3) 0.52253(12) 0.0441(5) Uani 1 1 d .
H9 H 0.5007 0.1707 0.4770 0.053 Uiso 1 1 calc R
C10 C 0.56239(8) 0.1794(2) 0.59053(11) 0.0373(4) Uani 1 1 d .
C11 C 0.56486(10) 0.4395(2) 0.72735(13) 0.0472(5) Uani 1 1 d .
H11A H 0.5724 0.3687 0.7656 0.071 Uiso 1 1 calc R
H11B H 0.5356 0.5056 0.7162 0.071 Uiso 1 1 calc R
H11C H 0.5985 0.4950 0.7468 0.071 Uiso 1 1 calc R
C12 C 0.42468(9) 0.3662(3) 0.44501(14) 0.0583(7) Uani 1 1 d .
H12A H 0.3943 0.3268 0.4439 0.087 Uiso 1 1 calc R
H12B H 0.4231 0.3255 0.4028 0.087 Uiso 1 1 calc R
H12C H 0.4213 0.4718 0.4400 0.087 Uiso 1 1 calc R
C13 C 0.59777(9) 0.0602(3) 0.59391(13) 0.0509(6) Uani 1 1 d .
H13A H 0.5795 0.0191 0.5431 0.076 Uiso 1 1 calc R
H13B H 0.6030 -0.0158 0.6287 0.076 Uiso 1 1 calc R
H13C H 0.6337 0.0998 0.6122 0.076 Uiso 1 1 calc R
C14 C 0.77086(10) 0.3559(3) 0.87050(15) 0.0624(7) Uani 1 1 d .
H14A H 0.7751 0.4165 0.8379 0.094 Uiso 1 1 calc R
H14B H 0.8069 0.3168 0.9123 0.094 Uiso 1 1 calc R
H14C H 0.7559 0.4145 0.8912 0.094 Uiso 1 1 calc R
C15 C 0.75596(11) 0.1315(3) 0.79500(17) 0.0653(7) Uani 1 1 d .
H15A H 0.7633 0.1882 0.7645 0.098 Uiso 1 1 calc R
H15B H 0.7296 0.0540 0.7637 0.098 Uiso 1 1 calc R
H15C H 0.7905 0.0889 0.8385 0.098 Uiso 1 1 calc R
C16 C 0.66568(8) -0.0360(2) 0.87958(11) 0.0344(4) Uani 1 1 d .
C17 C 0.67677(8) -0.1811(2) 0.87663(14) 0.0439(5) Uani 1 1 d .
C18 C 0.66819(9) -0.2797(3) 0.91623(15) 0.0531(6) Uani 1 1 d .
H18 H 0.6760 -0.3792 0.9160 0.064 Uiso 1 1 calc R
C19 C 0.64866(9) -0.2369(3) 0.95585(14) 0.0504(6) Uani 1 1 d .
C20 C 0.63843(9) -0.0912(3) 0.95735(12) 0.0470(5) Uani 1 1 d .
H20 H 0.6252 -0.0615 0.9848 0.056 Uiso 1 1 calc R
C21 C 0.64697(8) 0.0129(2) 0.91992(11) 0.0386(4) Uani 1 1 d .
C22 C 0.69582(12) -0.2294(3) 0.83088(18) 0.0635(7) Uani 1 1 d .
H22A H 0.7027 -0.3340 0.8371 0.095 Uiso 1 1 calc R
H22B H 0.7299 -0.1784 0.8487 0.095 Uiso 1 1 calc R
H22C H 0.6672 -0.2073 0.7771 0.095 Uiso 1 1 calc R
C23 C 0.63729(11) -0.3464(3) 0.99627(18) 0.0722(9) Uani 1 1 d .
H23A H 0.6594 -0.3221 1.0504 0.108 Uiso 1 1 calc R
H23B H 0.6471 -0.4436 0.9904 0.108 Uiso 1 1 calc R
H23C H 0.5980 -0.3440 0.9741 0.108 Uiso 1 1 calc R
C24 C 0.63585(10) 0.1708(2) 0.92267(13) 0.0477(5) Uani 1 1 d .
H24A H 0.6706 0.2250 0.9496 0.072 Uiso 1 1 calc R
H24B H 0.6196 0.1819 0.9494 0.072 Uiso 1 1 calc R
H24C H 0.6102 0.2082 0.8708 0.072 Uiso 1 1 calc R

loop_
_atom_site_aniso_label
_atom_site_aniso_U_11
_atom_site_aniso_U_22
_atom_site_aniso_U_33
_atom_site_aniso_U_23
_atom_site_aniso_U_13
_atom_site_aniso_U_12
Cu1 0.02643(12) 0.03524(14) 0.03162(13) 0.00174(10) 0.01702(10) -0.00197(9)
Cu2 0.0512(2) 0.03326(19) 0.0495(2) 0.000 0.03493(19) 0.000
Cl1 0.0546(3) 0.0393(3) 0.0483(3) -0.0125(2) 0.0351(3) -0.0093(2)
Cl2 0.0476(4) 0.0368(4) 0.0729(5) 0.000 0.0475(4) 0.000
O1 0.0390(9) 0.0815(13) 0.0619(11) 0.0314(10) 0.0178(8) -0.0142(8)
O2 0.0338(8) 0.0555(10) 0.0428(9) 0.0105(7) 0.0082(7) -0.0059(7)
N1 0.0248(7) 0.0343(8) 0.0300(8) 0.0021(6) 0.0156(7) -0.0004(6)
N2 0.0269(7) 0.0305(8) 0.0321(8) 0.0017(7) 0.0159(7) 0.0008(6)
C1 0.0292(9) 0.0283(9) 0.0296(9) -0.0013(7) 0.0183(8) 0.0029(7)
C2 0.0311(10) 0.0469(12) 0.0422(12) 0.0045(10) 0.0199(9) -0.0058(9)
C3 0.0267(9) 0.0431(11) 0.0395(11) 0.0003(9) 0.0162(9) -0.0051(8)
C4 0.0284(9) 0.0337(10) 0.0390(12) -0.0001(8) 0.0149(9) -0.0003(8)
C5 0.0262(9) 0.0377(10) 0.0306(10) 0.0058(8) 0.0162(8) -0.0014(7)
C6 0.0330(10) 0.0332(10) 0.0377(11) 0.0055(8) 0.0196(9) 0.0002(8)
C7 0.0333(10) 0.0415(11) 0.0466(12) 0.0103(10) 0.0209(10) 0.0040(8)
C8 0.0306(10) 0.0506(13) 0.0389(12) 0.0132(10) 0.0155(9) -0.0029(9)
C9 0.0375(11) 0.0586(13) 0.0317(11) 0.0015(10) 0.0187(9) -0.0069(10)
C10 0.0310(10) 0.0491(12) 0.0333(11) 0.0022(9) 0.0203(9) -0.0016(8)
C11 0.0501(13) 0.0378(11) 0.0482(13) 0.0006(10) 0.0269(11) 0.0065(9)
C12 0.0343(11) 0.0709(17) 0.0438(13) 0.0165(12) 0.0102(10) -0.0012(11)
C13 0.0435(12) 0.0703(16) 0.0415(13) -0.0076(11) 0.0272(11) 0.0057(11)
C14 0.0488(13) 0.0597(15) 0.0521(15) 0.0059(12) 0.0167(12) -0.0190(12)
C15 0.0495(14) 0.083(2) 0.0703(18) 0.0043(15) 0.0401(14) 0.0113(13)
C16 0.0272(9) 0.0348(10) 0.0315(10) 0.0054(8) 0.0127(8) 0.0002(7)
C17 0.0352(11) 0.0355(11) 0.0560(14) 0.0057(10) 0.0249(10) 0.0040(8)
C18 0.0425(12) 0.0357(11) 0.0717(17) 0.0152(11) 0.0297(12) 0.0058(9)
C19 0.0359(11) 0.0521(14) 0.0496(14) 0.0209(11) 0.0187(10) 0.0010(10)
C20 0.0417(12) 0.0591(14) 0.0351(11) 0.0100(10) 0.0206(10) 0.0011(10)
C21 0.0342(10) 0.0448(11) 0.0271(10) 0.0049(8) 0.0135(8) 0.0016(8)
C22 0.0691(17) 0.0409(13) 0.100(2) 0.0016(14) 0.0615(17) 0.0081(12)
C23 0.0584(16) 0.0714(18) 0.078(2) 0.0357(16) 0.0368(15) 0.0019(14)
C24 0.0613(14) 0.0464(12) 0.0355(12) -0.0015(10) 0.0293(11) 0.0026(11)

loop_
_atom_type_symbol
_atom_type_description
_atom_type_scat_dispersion_real
_atom_type_scat_dispersion_imag
_atom_type_scat_source
C C 0.0033 0.0016 'International Tables Vol C Tables 4.2.6.8 and 6.1.1.4'
H H 0.0000 0.0000 'International Tables Vol C Tables 4.2.6.8 and 6.1.1.4'
N N 0.0061 0.0033 'International Tables Vol C Tables 4.2.6.8 and 6.1.1.4'
O O 0.0106 0.0060 'International Tables Vol C Tables 4.2.6.8 and 6.1.1.4'
Cu Cu 0.3201 1.2651 'International Tables Vol C Tables 4.2.6.8 and 6.1.1.4'
Cl Cl 0.1484 0.1585 'International Tables Vol C Tables 4.2.6.8 and 6.1.1.4'

loop_
_geom_angle_atom_site_label_1
_geom_angle_atom_site_label_2
_geom_angle_atom_site_label_3
_geom_angle
_geom_angle_site_symmetry_1
_geom_angle_site_symmetry_3
C1 Cu1 Cl1 134.40(5) . .
C1 Cu1 Cl2 119.64(6) . .
Cl1 Cu1 Cl2 105.93(2) . .
C1 Cu1 Cu2 147.73(6) . .
Cl1 Cu1 Cu2 48.263(15) . .
Cl2 Cu1 Cu2 69.689(18) . .
Cl1 Cu2 Cl1 179.75(3) . 2_656
Cl1 Cu2 Cu1 52.521(15) . .
Cl1 Cu2 Cu1 127.69(2) 2_656 .
Cl1 Cu2 Cu1 127.69(2) . 2_656
Cl1 Cu2 Cu1 52.521(15) 2_656 2_656
Cu1 Cu2 Cu1 93.713(14) . 2_656
Cu2 Cl1 Cu1 79.216(19) . .
Cu1 Cl2 Cu1 126.91(4) . 2_656
C1 N1 C2 125.95(16) . .
C1 N1 C5 115.71(14) . .
C2 N1 C5 118.21(15) . .
C1 N2 C4 125.88(16) . .
C1 N2 C16 115.72(15) . .
C4 N2 C16 118.09(15) . .
N1 C1 N2 117.16(16) . .
N1 C1 Cu1 121.76(13) . .
N2 C1 Cu1 120.91(13) . .
O1 C2 N1 120.69(19) . .
O1 C2 C3 122.72(18) . .
N1 C2 C3 116.53(17) . .
C2 C3 C4 114.37(16) . .
C2 C3 C14 110.76(19) . .
C4 C3 C14 110.42(19) . .
C2 C3 C15 105.22(19) . .
C4 C3 C15 105.35(19) . .
C14 C3 C15 110.4(2) . .
O2 C4 N2 120.52(19) . .
O2 C4 C3 123.19(18) . .
N2 C4 C3 116.18(17) . .
C10 C5 C6 123.33(18) . .
C10 C5 N1 118.10(17) . .
C6 C5 N1 118.56(17) . .
C5 C6 C7 116.91(19) . .
C5 C6 C11 122.17(18) . .
C7 C6 C11 120.93(19) . .
C8 C7 C6 121.8(2) . .
C8 C7 H7 119.1 . .
C6 C7 H7 119.1 . .
C7 C8 C9 119.10(19) . .
C7 C8 C12 120.4(2) . .
C9 C8 C12 120.5(2) . .
C10 C9 C8 121.5(2) . .
C10 C9 H9 119.3 . .
C8 C9 H9 119.3 . .
C5 C10 C9 117.37(19) . .
C5 C10 C13 121.07(18) . .
C9 C10 C13 121.5(2) . .
C6 C11 H11A 109.5 . .
C6 C11 H11B 109.5 . .
H11A C11 H11B 109.5 . .
C6 C11 H11C 109.5 . .
H11A C11 H11C 109.5 . .
H11B C11 H11C 109.5 . .
C8 C12 H12A 109.5 . .
C8 C12 H12B 109.5 . .
H12A C12 H12B 109.5 . .
C8 C12 H12C 109.5 . .
H12A C12 H12C 109.5 . .
H12B C12 H12C 109.5 . .
C10 C13 H13A 109.5 . .
C10 C13 H13B 109.5 . .
H13A C13 H13B 109.5 . .
C10 C13 H13C 109.5 . .
H13A C13 H13C 109.5 . .
H13B C13 H13C 109.5 . .
C3 C14 H14A 109.5 . .
C3 C14 H14B 109.5 . .
H14A C14 H14B 109.5 . .
C3 C14 H14C 109.5 . .
H14A C14 H14C 109.5 . .
H14B C14 H14C 109.5 . .
C3 C15 H15A 109.5 . .
C3 C15 H15B 109.5 . .
H15A C15 H15B 109.5 . .
C3 C15 H15C 109.5 . .
H15A C15 H15C 109.5 . .
H15B C15 H15C 109.5 . .
C21 C16 C17 123.11(19) . .
C21 C16 N2 118.23(17) . .
C17 C16 N2 118.65(19) . .
C18 C17 C16 117.1(2) . .
C18 C17 C22 121.6(2) . .
C16 C17 C22 121.2(2) . .
C19 C18 C17 121.9(2) . .
C19 C18 H18 119.0 . .
C17 C18 H18 119.0 . .
C18 C19 C20 118.8(2) . .
C18 C19 C23 121.4(2) . .
C20 C19 C23 119.8(2) . .
C19 C20 C21 122.0(2) . .
C19 C20 H20 119.0 . .
C21 C20 H20 119.0 . .
C20 C21 C16 117.0(2) . .
C20 C21 C24 121.1(2) . .
C16 C21 C24 121.90(19) . .
C17 C22 H22A 109.5 . .
C17 C22 H22B 109.5 . .
H22A C22 H22B 109.5 . .
C17 C22 H22C 109.5 . .
H22A C22 H22C 109.5 . .
H22B C22 H22C 109.5 . .
C19 C23 H23A 109.5 . .
C19 C23 H23B 109.5 . .
H23A C23 H23B 109.5 . .
C19 C23 H23C 109.5 . .
H23A C23 H23C 109.5 . .
H23B C23 H23C 109.5 . .
C21 C24 H24A 109.5 . .
C21 C24 H24B 109.5 . .
H24A C24 H24B 109.5 . .
C21 C24 H24C 109.5 . .
H24A C24 H24C 109.5 . .
H24B C24 H24C 109.5 . .

loop_
_geom_bond_atom_site_label_1
_geom_bond_atom_site_label_2
_geom_bond_distance
_geom_bond_site_symmetry_2
Cu1 C1 1.8860(18) .
Cu1 Cl1 2.2729(6) .
Cu1 Cl2 2.2948(4) .
Cu1 Cu2 2.8136(3) .
Cu2 Cl1 2.1372(5) .
Cu2 Cl1 2.1373(5) 2_656
Cu2 Cu1 2.8136(3) 2_656
Cl2 Cu1 2.2949(4) 2_656
O1 C2 1.204(3) .
O2 C4 1.204(2) .
N1 C1 1.356(2) .
N1 C2 1.409(2) .
N1 C5 1.459(2) .
N2 C1 1.362(2) .
N2 C4 1.407(2) .
N2 C16 1.459(2) .
C2 C3 1.510(3) .
C3 C4 1.513(3) .
C3 C14 1.525(3) .
C3 C15 1.549(3) .
C5 C10 1.390(3) .
C5 C6 1.391(3) .
C6 C7 1.400(3) .
C6 C11 1.503(3) .
C7 C8 1.381(3) .
C7 H7 0.9500 .
C8 C9 1.392(3) .
C8 C12 1.517(3) .
C9 C10 1.391(3) .
C9 H9 0.9500 .
C10 C13 1.510(3) .
C11 H11A 0.9800 .
C11 H11B 0.9800 .
C11 H11C 0.9800 .
C12 H12A 0.9800 .
C12 H12B 0.9800 .
C12 H12C 0.9800 .
C13 H13A 0.9800 .
C13 H13B 0.9800 .
C13 H13C 0.9800 .
C14 H14A 0.9800 .
C14 H14B 0.9800 .
C14 H14C 0.9800 .
C15 H15A 0.9800 .
C15 H15B 0.9800 .
C15 H15C 0.9800 .
C16 C21 1.393(3) .
C16 C17 1.393(3) .
C17 C18 1.393(3) .
C17 C22 1.507(3) .
C18 C19 1.381(4) .
C18 H18 0.9500 .
C19 C20 1.386(3) .
C19 C23 1.522(3) .
C20 C21 1.392(3) .
C20 H20 0.9500 .
C21 C24 1.506(3) .
C22 H22A 0.9800 .
C22 H22B 0.9800 .
C22 H22C 0.9800 .
C23 H23A 0.9800 .
C23 H23B 0.9800 .
C23 H23C 0.9800 .
C24 H24A 0.9800 .
C24 H24B 0.9800 .
C24 H24C 0.9800 .

loop_
_geom_torsion_atom_site_label_1
_geom_torsion_atom_site_label_2
_geom_torsion_atom_site_label_3
_geom_torsion_atom_site_label_4
_geom_torsion
_geom_torsion_site_symmetry_1
_geom_torsion_site_symmetry_4
C1 Cu1 Cu2 Cl1 -110.09(10) . .
Cl2 Cu1 Cu2 Cl1 136.24(2) . .
C1 Cu1 Cu2 Cl1 69.76(10) . 2_656
Cl1 Cu1 Cu2 Cl1 179.84(2) . 2_656
Cl2 Cu1 Cu2 Cl1 -43.91(2) . 2_656
C1 Cu1 Cu2 Cu1 113.67(10) . 2_656
Cl1 Cu1 Cu2 Cu1 -136.24(2) . 2_656
Cl2 Cu1 Cu2 Cu1 0.0 . 2_656
Cl1 Cu2 Cl1 Cu1 -149.75(12) 2_656 .
Cu1 Cu2 Cl1 Cu1 60.71(3) 2_656 .
C1 Cu1 Cl1 Cu2 135.42(8) . .
Cl2 Cu1 Cl1 Cu2 -42.41(2) . .
C1 Cu1 Cl2 Cu1 -145.77(7) . 2_656
Cl1 Cu1 Cl2 Cu1 32.456(16) . 2_656
Cu2 Cu1 Cl2 Cu1 0.0 . 2_656
C2 N1 C1 N2 0.2(3) . .
C5 N1 C1 N2 -175.53(16) . .
C2 N1 C1 Cu1 175.60(15) . .
C5 N1 C1 Cu1 -0.1(2) . .
C4 N2 C1 N1 1.6(3) . .
C16 N2 C1 N1 175.12(16) . .
C4 N2 C1 Cu1 -173.81(15) . .
C16 N2 C1 Cu1 -0.3(2) . .
Cl1 Cu1 C1 N1 99.01(14) . .
Cl2 Cu1 C1 N1 -83.39(15) . .
Cu2 Cu1 C1 N1 177.81(9) . .
Cl1 Cu1 C1 N2 -85.75(16) . .
Cl2 Cu1 C1 N2 91.85(14) . .
Cu2 Cu1 C1 N2 -7.0(2) . .
C1 N1 C2 O1 -172.5(2) . .
C5 N1 C2 O1 3.1(3) . .
C1 N1 C2 C3 10.2(3) . .
C5 N1 C2 C3 -174.17(18) . .
O1 C2 C3 C4 162.0(2) . .
N1 C2 C3 C4 -20.8(3) . .
O1 C2 C3 C14 36.5(3) . .
N1 C2 C3 C14 -146.3(2) . .
O1 C2 C3 C15 -82.9(3) . .
N1 C2 C3 C15 94.3(2) . .
C1 N2 C4 O2 170.04(19) . .
C16 N2 C4 O2 -3.3(3) . .
C1 N2 C4 C3 -13.6(3) . .
C16 N2 C4 C3 173.11(17) . .
C2 C3 C4 O2 -161.4(2) . .
C14 C3 C4 O2 -35.7(3) . .
C15 C3 C4 O2 83.5(3) . .
C2 C3 C4 N2 22.3(3) . .
C14 C3 C4 N2 148.0(2) . .
C15 C3 C4 N2 -92.8(2) . .
C1 N1 C5 C10 -89.9(2) . .
C2 N1 C5 C10 94.0(2) . .
C1 N1 C5 C6 89.1(2) . .
C2 N1 C5 C6 -86.9(2) . .
C10 C5 C6 C7 0.7(3) . .
N1 C5 C6 C7 -178.28(16) . .
C10 C5 C6 C11 -179.62(19) . .
N1 C5 C6 C11 1.4(3) . .
C5 C6 C7 C8 -0.6(3) . .
C11 C6 C7 C8 179.8(2) . .
C6 C7 C8 C9 0.1(3) . .
C6 C7 C8 C12 179.53(19) . .
C7 C8 C9 C10 0.2(3) . .
C12 C8 C9 C10 -179.2(2) . .
C6 C5 C10 C9 -0.4(3) . .
N1 C5 C10 C9 178.59(17) . .
C6 C5 C10 C13 -179.18(19) . .
N1 C5 C10 C13 -0.2(3) . .
C8 C9 C10 C5 -0.1(3) . .
C8 C9 C10 C13 178.7(2) . .
C1 N2 C16 C21 -82.4(2) . .
C4 N2 C16 C21 91.6(2) . .
C1 N2 C16 C17 95.9(2) . .
C4 N2 C16 C17 -90.1(2) . .
C21 C16 C17 C18 0.2(3) . .
N2 C16 C17 C18 -178.00(19) . .
C21 C16 C17 C22 178.7(2) . .
N2 C16 C17 C22 0.5(3) . .
C16 C17 C18 C19 1.1(3) . .
C22 C17 C18 C19 -177.4(2) . .
C17 C18 C19 C20 -1.3(4) . .
C17 C18 C19 C23 177.5(2) . .
C18 C19 C20 C21 0.3(3) . .
C23 C19 C20 C21 -178.6(2) . .
C19 C20 C21 C16 0.9(3) . .
C19 C20 C21 C24 -179.7(2) . .
C17 C16 C21 C20 -1.2(3) . .
N2 C16 C21 C20 177.07(17) . .
C17 C16 C21 C24 179.4(2) . .
N2 C16 C21 C24 -2.4(3) . .
